data_7131097
loop_
_publ_author_name
'Sun, Simin'
'Wei, Yuliang'
'Xu, Jiaxi'

_publ_section_title
;
 Microwave-mediated stereocontrolled annulations of
 diazo(aryl)methyl(diaryl)phosphine oxides with pyridinium
 1,4-zwitterionic thiolates.
;
_journal_issue 2
_journal_name_full 'Chemical communications (Cambridge, England)'
_journal_page_first 239
_journal_page_last 242
_journal_paper_doi 10.1039/d2cc05483c
_journal_volume 59
_journal_year 2022
_chemical_formula_moiety 'C19 H17 N O4'
_chemical_formula_sum 'C19 H17 N O4'
_chemical_formula_weight 323.34
_chemical_melting_point 387.6(5)
_chemical_name_common indolizine
_chemical_name_systematic
;
 Dimethyl 5-methyl-1-phenylindolizine-2,3-dicarboxylate 
;
_space_group_crystal_system orthorhombic
_space_group_IT_number 61
_space_group_name_Hall '-P 2ac 2ab'
_space_group_name_H-M_alt 'P b c a'
_atom_sites_solution_hydrogens geom
_atom_sites_solution_primary direct
_atom_sites_solution_secondary difmap
_audit_creation_date 2022-08-17
_audit_creation_method
;
  Olex2 1.1
  (compiled 2011.02.15 svn.r1672, GUI svn.r3494)
;
_audit_update_record
;
2022-10-05 deposited with the CCDC.	2022-12-01 downloaded from the CCDC.
;
_cell_angle_alpha 90.00
_cell_angle_beta 90.00
_cell_angle_gamma 90.00
_cell_formula_units_Z 8
_cell_length_a 38.4079(16)
_cell_length_b 10.3454(5)
_cell_length_c 7.9044(4)
_cell_measurement_reflns_used 2493
_cell_measurement_temperature 112.85(10)
_cell_measurement_theta_max 25.5610
_cell_measurement_theta_min 4.4660
_cell_volume 3140.8(3)
_computing_cell_refinement
;
CrysAlisPro, Agilent Technologies,
Version 1.171.37.35 (release 13-08-2014 CrysAlis171 .NET)
(compiled Aug 13 2014,18:06:01)
;
_computing_data_collection
;
CrysAlisPro, Agilent Technologies,
Version 1.171.37.35 (release 13-08-2014 CrysAlis171 .NET)
(compiled Aug 13 2014,18:06:01)
;
_computing_data_reduction
;
CrysAlisPro, Agilent Technologies,
Version 1.171.37.35 (release 13-08-2014 CrysAlis171 .NET)
(compiled Aug 13 2014,18:06:01)
;
_computing_molecular_graphics
;
O. V. Dolomanov, L. J. Bourhis, R. J. Gildea, J. A. K. Howard and H. Puschmann,
OLEX2: a complete structure solution, refinement and analysis program.
J. Appl. Cryst. (2009). 42, 339-341.
;
_computing_publication_material
;
O. V. Dolomanov, L. J. Bourhis, R. J. Gildea, J. A. K. Howard and H. Puschmann,
OLEX2: a complete structure solution, refinement and analysis program.
J. Appl. Cryst. (2009). 42, 339-341.
;
_computing_structure_refinement 'SHELXL-97 (Sheldrick, 1997)'
_computing_structure_solution 'A short history of SHELX (Sheldrick, 2007)/Bruker'
_diffrn_ambient_environment N~2~
_diffrn_ambient_temperature 112.85(10)
_diffrn_detector 'CCD plate'
_diffrn_detector_area_resol_mean 16.0971
_diffrn_detector_type Eos
_diffrn_measured_fraction_theta_full 0.9936
_diffrn_measured_fraction_theta_max 0.8618
_diffrn_measurement_details
;
#__ type_ start__ end____ width___ exp.time_
  1 omega  -61.00   -4.00   0.3000    1.0000
omega____ theta____ kappa____ phi______ frames
    -      -11.0070  -37.0000   30.0000 190

#__ type_ start__ end____ width___ exp.time_
  2 omega  -25.00   27.20   0.3000    1.0000
omega____ theta____ kappa____ phi______ frames
    -      -11.0070  -99.0000  -30.0000 174

#__ type_ start__ end____ width___ exp.time_
  3 omega  -25.00    3.20   0.3000    1.0000
omega____ theta____ kappa____ phi______ frames
    -      -11.0070  -99.0000 -180.0000 94

#__ type_ start__ end____ width___ exp.time_
  4 omega  -51.00   21.00   0.3000    1.0000
omega____ theta____ kappa____ phi______ frames
    -       16.0852  -37.0000 -180.0000 240
;
_diffrn_measurement_device 'four-circle diffractometer'
_diffrn_measurement_device_type 'Xcalibur, Eos, Gemini'
_diffrn_measurement_method '\w scans'
_diffrn_orient_matrix_UB_11 -0.0036882000
_diffrn_orient_matrix_UB_12 -0.0134763000
_diffrn_orient_matrix_UB_13 0.0861275000
_diffrn_orient_matrix_UB_21 -0.0175028000
_diffrn_orient_matrix_UB_22 0.0197828000
_diffrn_orient_matrix_UB_23 -0.0123940000
_diffrn_orient_matrix_UB_31 -0.0046144000
_diffrn_orient_matrix_UB_32 -0.0642211000
_diffrn_orient_matrix_UB_33 -0.0219610000
_diffrn_radiation_monochromator graphite
_diffrn_radiation_probe x-ray
_diffrn_radiation_type 'Mo K\a'
_diffrn_radiation_wavelength 0.71073
_diffrn_reflns_av_R_equivalents 0.0496
_diffrn_reflns_av_unetI/netI 0.0494
_diffrn_reflns_limit_h_max 46
_diffrn_reflns_limit_h_min -34
_diffrn_reflns_limit_k_max 12
_diffrn_reflns_limit_k_min -10
_diffrn_reflns_limit_l_max 8
_diffrn_reflns_limit_l_min -9
_diffrn_reflns_number 12029
_diffrn_reflns_theta_full 26.00
_diffrn_reflns_theta_max 26.00
_diffrn_reflns_theta_min 3.29
_diffrn_source 'Enhance (Mo) X-ray Source'
_exptl_absorpt_coefficient_mu 0.096
_exptl_absorpt_correction_T_max 1.00000
_exptl_absorpt_correction_T_min 0.87931
_exptl_absorpt_correction_type multi-scan
_exptl_absorpt_process_details
;
CrysAlisPro, Agilent Technologies,
Version 1.171.37.35 (release 13-08-2014 CrysAlis171 .NET)
(compiled Aug 13 2014,18:06:01)
Empirical absorption correction using spherical harmonics,
 implemented in SCALE3 ABSPACK scaling algorithm.
;
_exptl_crystal_colour colorless
_exptl_crystal_density_diffrn 1.368
_exptl_crystal_density_method 'not measured'
_exptl_crystal_description block
_exptl_crystal_F_000 1360
_exptl_crystal_size_max 0.24
_exptl_crystal_size_mid 0.23
_exptl_crystal_size_min 0.22
_refine_diff_density_max 0.212
_refine_diff_density_min -0.216
_refine_diff_density_rms 0.051
_refine_ls_extinction_method none
_refine_ls_goodness_of_fit_ref 1.084
_refine_ls_hydrogen_treatment mixed
_refine_ls_matrix_type full
_refine_ls_number_parameters 220
_refine_ls_number_reflns 3052
_refine_ls_number_restraints 0
_refine_ls_restrained_S_all 1.084
_refine_ls_R_factor_all 0.0676
_refine_ls_R_factor_gt 0.0496
_refine_ls_shift/su_max 0.001
_refine_ls_shift/su_mean 0.000
_refine_ls_structure_factor_coef Fsqd
_refine_ls_weighting_details 'calc w=1/[\s^2^(Fo^2^)+(0.0376P)^2^+1.2157P] where P=(Fo^2^+2Fc^2^)/3'
_refine_ls_weighting_scheme calc
_refine_ls_wR_factor_gt 0.1021
_refine_ls_wR_factor_ref 0.1135
_reflns_number_gt 2368
_reflns_number_total 3052
_reflns_threshold_expression >2sigma(I)
_cod_data_source_file d2cc05483c2.cif
_cod_data_source_block exp_8106
_cod_depositor_comments
;
The following automatic conversions were performed:

data item '_chemical_melting_point' value '114-115 deg' was changed
to '387.6(5)' -- it was converted from degrees Celsius (C) to kelvins
(K), the average value was taken and precision was estimated.

Automatic conversion script
Id: cif_fix_values 7556 2019-12-06 15:28:31Z antanas 

 Adding full bibliography for 7131096--7131097.cif.
;
_cod_original_cell_volume 3140.8(2)
_cod_database_code 7131097
_reflns_odcompleteness_completeness 99.36
_reflns_odcompleteness_iscentric 1
_reflns_odcompleteness_theta 25.07

loop_
_space_group_symop_id
_space_group_symop_operation_xyz
1 'x, y, z'
2 '-x+1/2, -y, z+1/2'
3 'x+1/2, -y+1/2, -z'
4 '-x, y+1/2, -z+1/2'
5 '-x, -y, -z'
6 'x-1/2, y, -z-1/2'
7 '-x-1/2, y-1/2, z'
8 'x, -y-1/2, z-1/2'

loop_
_atom_site_label
_atom_site_type_symbol
_atom_site_fract_x
_atom_site_fract_y
_atom_site_fract_z
_atom_site_U_iso_or_equiv
_atom_site_adp_type
_atom_site_occupancy
_atom_site_symmetry_multiplicity
_atom_site_calc_flag
_atom_site_refinement_flags
_atom_site_disorder_assembly
_atom_site_disorder_group
O4 O 0.57068(3) 0.37518(11) 0.02316(17) 0.0229(3) Uani 1 1 d . . .
O2 O 0.54750(3) 0.55284(12) -0.22805(17) 0.0241(3) Uani 1 1 d . . .
O1 O 0.53293(3) 0.70635(13) -0.03841(18) 0.0297(4) Uani 1 1 d . . .
O3 O 0.61364(4) 0.31504(13) -0.1528(2) 0.0337(4) Uani 1 1 d . . .
N1 N 0.61246(4) 0.74708(15) -0.0272(2) 0.0205(4) Uani 1 1 d . . .
C10 C 0.59983(5) 0.39648(18) -0.0671(2) 0.0214(4) Uani 1 1 d . . .
C2 C 0.61237(5) 0.53096(18) -0.0445(2) 0.0209(4) Uani 1 1 d . . .
C8 C 0.60665(5) 0.87985(18) -0.0497(2) 0.0229(5) Uani 1 1 d . . .
C4 C 0.64482(5) 0.70151(18) 0.0319(2) 0.0206(4) Uani 1 1 d . . .
C12 C 0.66827(5) 0.37148(18) 0.1667(3) 0.0254(5) Uani 1 1 d . . .
H12 H 0.6457 0.3520 0.2014 0.030 Uiso 1 1 calc R . .
C1 C 0.59233(5) 0.64087(17) -0.0730(2) 0.0209(4) Uani 1 1 d . . .
C18 C 0.51086(5) 0.5307(2) -0.2576(3) 0.0308(5) Uani 1 1 d . . .
H18A H 0.5080 0.4597 -0.3346 0.046 Uiso 1 1 calc R . .
H18B H 0.5006 0.6070 -0.3054 0.046 Uiso 1 1 calc R . .
H18C H 0.4996 0.5107 -0.1524 0.046 Uiso 1 1 calc R . .
C5 C 0.66931(5) 0.79154(18) 0.0938(3) 0.0260(5) Uani 1 1 d . . .
H5 H 0.6902 0.7629 0.1401 0.031 Uiso 1 1 calc R . .
C3 C 0.64506(5) 0.56674(18) 0.0190(2) 0.0206(4) Uani 1 1 d . . .
C11 C 0.67424(5) 0.48125(18) 0.0679(2) 0.0221(4) Uani 1 1 d . . .
C9 C 0.55493(5) 0.64225(18) -0.1093(2) 0.0217(4) Uani 1 1 d . . .
C6 C 0.66233(5) 0.91995(19) 0.0856(3) 0.0294(5) Uani 1 1 d . . .
H6 H 0.6780 0.9796 0.1298 0.035 Uiso 1 1 calc R . .
C7 C 0.63122(5) 0.96210(19) 0.0098(3) 0.0269(5) Uani 1 1 d . . .
H7 H 0.6273 1.0505 0.0000 0.032 Uiso 1 1 calc R . .
C16 C 0.70831(5) 0.50734(19) 0.0164(3) 0.0278(5) Uani 1 1 d . . .
H16 H 0.7128 0.5798 -0.0497 0.033 Uiso 1 1 calc R . .
C19 C 0.55550(5) 0.24850(18) 0.0036(3) 0.0268(5) Uani 1 1 d . . .
H19A H 0.5545 0.2267 -0.1144 0.040 Uiso 1 1 calc R . .
H19B H 0.5324 0.2484 0.0497 0.040 Uiso 1 1 calc R . .
H19C H 0.5695 0.1860 0.0623 0.040 Uiso 1 1 calc R . .
C14 C 0.72900(6) 0.3184(2) 0.1617(3) 0.0375(6) Uani 1 1 d . . .
H14 H 0.7472 0.2643 0.1931 0.045 Uiso 1 1 calc R . .
C13 C 0.69548(5) 0.2913(2) 0.2136(3) 0.0320(5) Uani 1 1 d . . .
H13 H 0.6912 0.2190 0.2803 0.038 Uiso 1 1 calc R . .
C17 C 0.57513(5) 0.92308(19) -0.1424(3) 0.0284(5) Uani 1 1 d . . .
H17A H 0.5718 0.8697 -0.2404 0.043 Uiso 1 1 calc R . .
H17B H 0.5780 1.0114 -0.1770 0.043 Uiso 1 1 calc R . .
H17C H 0.5552 0.9161 -0.0698 0.043 Uiso 1 1 calc R . .
C15 C 0.73555(5) 0.4262(2) 0.0628(3) 0.0359(5) Uani 1 1 d . . .
H15 H 0.7581 0.4443 0.0274 0.043 Uiso 1 1 calc R . .

loop_
_atom_site_aniso_label
_atom_site_aniso_U_11
_atom_site_aniso_U_22
_atom_site_aniso_U_33
_atom_site_aniso_U_23
_atom_site_aniso_U_13
_atom_site_aniso_U_12
O4 0.0212(7) 0.0197(7) 0.0278(8) -0.0027(5) 0.0035(6) -0.0033(5)
O2 0.0199(7) 0.0299(8) 0.0227(8) -0.0035(6) -0.0038(6) 0.0018(6)
O1 0.0211(7) 0.0360(9) 0.0319(9) -0.0073(6) 0.0012(6) 0.0058(6)
O3 0.0279(8) 0.0290(8) 0.0440(10) -0.0129(7) 0.0077(7) 0.0017(6)
N1 0.0204(8) 0.0208(8) 0.0202(9) 0.0003(6) 0.0013(7) 0.0005(7)
C10 0.0176(10) 0.0234(10) 0.0231(11) -0.0012(8) -0.0028(8) 0.0002(8)
C2 0.0201(10) 0.0235(10) 0.0192(11) 0.0000(8) 0.0021(8) 0.0016(8)
C8 0.0295(11) 0.0210(10) 0.0182(11) 0.0011(8) 0.0073(9) 0.0037(8)
C4 0.0191(10) 0.0245(10) 0.0184(11) 0.0013(8) 0.0018(8) 0.0011(8)
C12 0.0217(11) 0.0277(11) 0.0266(12) -0.0005(8) 0.0001(9) -0.0010(8)
C1 0.0219(10) 0.0225(10) 0.0184(10) -0.0017(8) 0.0017(8) -0.0013(8)
C18 0.0226(11) 0.0387(12) 0.0311(13) -0.0043(10) -0.0051(9) -0.0016(9)
C5 0.0199(10) 0.0281(11) 0.0299(13) -0.0026(9) 0.0006(9) -0.0027(8)
C3 0.0174(10) 0.0235(10) 0.0209(11) -0.0003(8) 0.0024(8) -0.0010(8)
C11 0.0217(10) 0.0230(10) 0.0217(11) -0.0029(8) -0.0015(8) 0.0003(8)
C9 0.0224(11) 0.0240(11) 0.0186(11) 0.0018(8) 0.0002(8) 0.0010(8)
C6 0.0287(12) 0.0253(11) 0.0343(13) -0.0063(9) 0.0031(10) -0.0055(9)
C7 0.0305(11) 0.0225(11) 0.0278(12) -0.0010(8) 0.0076(9) 0.0002(9)
C16 0.0218(11) 0.0271(11) 0.0344(13) 0.0012(9) 0.0004(9) -0.0016(9)
C19 0.0273(11) 0.0206(11) 0.0324(13) -0.0018(9) -0.0006(9) -0.0038(8)
C14 0.0273(12) 0.0360(13) 0.0493(16) -0.0007(11) -0.0104(11) 0.0088(10)
C13 0.0329(12) 0.0263(11) 0.0367(14) 0.0042(9) -0.0065(10) 0.0043(9)
C17 0.0351(12) 0.0265(11) 0.0236(11) 0.0018(9) 0.0028(9) 0.0070(9)
C15 0.0183(11) 0.0406(13) 0.0487(15) -0.0021(11) -0.0018(10) 0.0019(9)

loop_
_atom_type_symbol
_atom_type_description
_atom_type_scat_dispersion_real
_atom_type_scat_dispersion_imag
_atom_type_scat_source
C C 0.0033 0.0016 'International Tables Vol C Tables 4.2.6.8 and 6.1.1.4'
H H 0.0000 0.0000 'International Tables Vol C Tables 4.2.6.8 and 6.1.1.4'
N N 0.0061 0.0033 'International Tables Vol C Tables 4.2.6.8 and 6.1.1.4'
O O 0.0106 0.0060 'International Tables Vol C Tables 4.2.6.8 and 6.1.1.4'

loop_
_geom_angle_atom_site_label_1
_geom_angle_atom_site_label_2
_geom_angle_atom_site_label_3
_geom_angle
_geom_angle_site_symmetry_1
_geom_angle_site_symmetry_3
_geom_angle_publ_flag
C10 O4 C19 115.34(14) . . ?
C9 O2 C18 115.30(15) . . ?
C8 N1 C4 120.66(15) . . ?
C1 N1 C8 130.68(16) . . ?
C1 N1 C4 108.18(15) . . ?
O4 C10 C2 111.10(15) . . ?
O3 C10 O4 123.38(17) . . ?
O3 C10 C2 125.51(18) . . ?
C1 C2 C10 124.59(17) . . ?
C1 C2 C3 109.72(16) . . ?
C3 C2 C10 125.56(17) . . ?
N1 C8 C17 119.17(17) . . ?
C7 C8 N1 117.39(18) . . ?
C7 C8 C17 123.39(18) . . ?
N1 C4 C5 118.82(16) . . ?
C3 C4 N1 108.39(15) . . ?
C3 C4 C5 132.77(17) . . ?
C11 C12 H12 119.6 . . ?
C13 C12 H12 119.6 . . ?
C13 C12 C11 120.85(19) . . ?
N1 C1 C9 126.02(16) . . ?
C2 C1 N1 107.22(16) . . ?
C2 C1 C9 125.59(17) . . ?
O2 C18 H18A 109.5 . . ?
O2 C18 H18B 109.5 . . ?
O2 C18 H18C 109.5 . . ?
H18A C18 H18B 109.5 . . ?
H18A C18 H18C 109.5 . . ?
H18B C18 H18C 109.5 . . ?
C4 C5 H5 120.1 . . ?
C6 C5 C4 119.86(18) . . ?
C6 C5 H5 120.1 . . ?
C2 C3 C11 127.90(17) . . ?
C4 C3 C2 106.46(16) . . ?
C4 C3 C11 125.62(17) . . ?
C12 C11 C3 120.53(17) . . ?
C16 C11 C12 118.28(18) . . ?
C16 C11 C3 121.19(17) . . ?
O2 C9 C1 109.71(16) . . ?
O1 C9 O2 123.37(18) . . ?
O1 C9 C1 126.76(18) . . ?
C5 C6 H6 120.3 . . ?
C5 C6 C7 119.47(19) . . ?
C7 C6 H6 120.3 . . ?
C8 C7 C6 123.03(19) . . ?
C8 C7 H7 118.5 . . ?
C6 C7 H7 118.5 . . ?
C11 C16 H16 119.6 . . ?
C15 C16 C11 120.8(2) . . ?
C15 C16 H16 119.6 . . ?
O4 C19 H19A 109.5 . . ?
O4 C19 H19B 109.5 . . ?
O4 C19 H19C 109.5 . . ?
H19A C19 H19B 109.5 . . ?
H19A C19 H19C 109.5 . . ?
H19B C19 H19C 109.5 . . ?
C13 C14 H14 120.0 . . ?
C13 C14 C15 120.06(19) . . ?
C15 C14 H14 120.0 . . ?
C12 C13 H13 119.9 . . ?
C14 C13 C12 120.2(2) . . ?
C14 C13 H13 119.9 . . ?
C8 C17 H17A 109.5 . . ?
C8 C17 H17B 109.5 . . ?
C8 C17 H17C 109.5 . . ?
H17A C17 H17B 109.5 . . ?
H17A C17 H17C 109.5 . . ?
H17B C17 H17C 109.5 . . ?
C16 C15 H15 120.1 . . ?
C14 C15 C16 119.9(2) . . ?
C14 C15 H15 120.1 . . ?

loop_
_geom_bond_atom_site_label_1
_geom_bond_atom_site_label_2
_geom_bond_distance
_geom_bond_site_symmetry_2
_geom_bond_publ_flag
O4 C10 1.346(2) . ?
O4 C19 1.443(2) . ?
O2 C18 1.445(2) . ?
O2 C9 1.348(2) . ?
O1 C9 1.211(2) . ?
O3 C10 1.204(2) . ?
N1 C8 1.403(2) . ?
N1 C4 1.409(2) . ?
N1 C1 1.391(2) . ?
C10 C2 1.483(3) . ?
C2 C1 1.391(3) . ?
C2 C3 1.402(3) . ?
C8 C7 1.355(3) . ?
C8 C17 1.484(3) . ?
C4 C5 1.411(3) . ?
C4 C3 1.398(3) . ?
C12 H12 0.9300 . ?
C12 C11 1.397(3) . ?
C12 C13 1.385(3) . ?
C1 C9 1.465(3) . ?
C18 H18A 0.9600 . ?
C18 H18B 0.9600 . ?
C18 H18C 0.9600 . ?
C5 H5 0.9300 . ?
C5 C6 1.357(3) . ?
C3 C11 1.479(3) . ?
C11 C16 1.397(3) . ?
C6 H6 0.9300 . ?
C6 C7 1.406(3) . ?
C7 H7 0.9300 . ?
C16 H16 0.9300 . ?
C16 C15 1.390(3) . ?
C19 H19A 0.9600 . ?
C19 H19B 0.9600 . ?
C19 H19C 0.9600 . ?
C14 H14 0.9300 . ?
C14 C13 1.380(3) . ?
C14 C15 1.385(3) . ?
C13 H13 0.9300 . ?
C17 H17A 0.9600 . ?
C17 H17B 0.9600 . ?
C17 H17C 0.9600 . ?
C15 H15 0.9300 . ?

loop_
_geom_torsion_atom_site_label_1
_geom_torsion_atom_site_label_2
_geom_torsion_atom_site_label_3
_geom_torsion_atom_site_label_4
_geom_torsion
_geom_torsion_site_symmetry_1
_geom_torsion_site_symmetry_2
_geom_torsion_site_symmetry_3
_geom_torsion_site_symmetry_4
_geom_torsion_publ_flag
O4 C10 C2 C1 -54.6(3) . . . . ?
O4 C10 C2 C3 120.8(2) . . . . ?
O3 C10 C2 C1 126.1(2) . . . . ?
O3 C10 C2 C3 -58.5(3) . . . . ?
N1 C8 C7 C6 2.6(3) . . . . ?
N1 C4 C5 C6 -4.2(3) . . . . ?
N1 C4 C3 C2 -1.3(2) . . . . ?
N1 C4 C3 C11 -179.95(18) . . . . ?
N1 C1 C9 O2 147.49(18) . . . . ?
N1 C1 C9 O1 -37.0(3) . . . . ?
C10 C2 C1 N1 176.05(17) . . . . ?
C10 C2 C1 C9 7.8(3) . . . . ?
C10 C2 C3 C4 -175.19(18) . . . . ?
C10 C2 C3 C11 3.4(3) . . . . ?
C2 C1 C9 O2 -46.5(3) . . . . ?
C2 C1 C9 O1 129.0(2) . . . . ?
C2 C3 C11 C12 -45.8(3) . . . . ?
C2 C3 C11 C16 133.8(2) . . . . ?
C8 N1 C4 C5 10.1(3) . . . . ?
C8 N1 C4 C3 -171.54(16) . . . . ?
C8 N1 C1 C2 171.10(18) . . . . ?
C8 N1 C1 C9 -20.7(3) . . . . ?
C4 N1 C8 C7 -9.2(3) . . . . ?
C4 N1 C8 C17 168.28(17) . . . . ?
C4 N1 C1 C2 -0.8(2) . . . . ?
C4 N1 C1 C9 167.35(18) . . . . ?
C4 C5 C6 C7 -2.3(3) . . . . ?
C4 C3 C11 C12 132.5(2) . . . . ?
C4 C3 C11 C16 -47.8(3) . . . . ?
C12 C11 C16 C15 -0.2(3) . . . . ?
C1 N1 C8 C7 179.72(19) . . . . ?
C1 N1 C8 C17 -2.8(3) . . . . ?
C1 N1 C4 C5 -177.00(17) . . . . ?
C1 N1 C4 C3 1.3(2) . . . . ?
C1 C2 C3 C4 0.8(2) . . . . ?
C1 C2 C3 C11 179.42(19) . . . . ?
C18 O2 C9 O1 -4.4(3) . . . . ?
C18 O2 C9 C1 171.20(16) . . . . ?
C5 C4 C3 C2 176.7(2) . . . . ?
C5 C4 C3 C11 -1.9(3) . . . . ?
C5 C6 C7 C8 3.2(3) . . . . ?
C3 C2 C1 N1 0.0(2) . . . . ?
C3 C2 C1 C9 -168.23(18) . . . . ?
C3 C4 C5 C6 178.0(2) . . . . ?
C3 C11 C16 C15 -179.86(19) . . . . ?
C11 C12 C13 C14 -0.6(3) . . . . ?
C11 C16 C15 C14 -0.2(3) . . . . ?
C19 O4 C10 O3 -3.4(3) . . . . ?
C19 O4 C10 C2 177.30(16) . . . . ?
C13 C12 C11 C3 -179.71(19) . . . . ?
C13 C12 C11 C16 0.6(3) . . . . ?
C13 C14 C15 C16 0.2(3) . . . . ?
C17 C8 C7 C6 -174.81(19) . . . . ?
C15 C14 C13 C12 0.2(3) . . . . ?
